data_4319081
loop_
_publ_author_name
'Sean A. Dalrymple'
'Masood Parvez'
'George K. H. Shimizu'

_publ_section_title
;
 Intra- and Intermolecular Second-Sphere Coordination Chemistry: Formation
 of Capsules, Half-Capsules, and Extended Structures with Hexaaquo- and
 Hexaamminemetal Ions
;
_journal_name_full 'Inorganic Chemistry'
_journal_page_first 6986
_journal_page_last 6996
_journal_paper_doi 10.1021/ic025627s
_journal_volume 41
_journal_year 2002
_chemical_formula_sum 'C9 H27 Mg1.5 O18 S3'
_chemical_formula_weight 555.95
_chemical_name_systematic
; 
 ? 
;
_space_group_IT_number 173
_symmetry_cell_setting hexagonal
_symmetry_space_group_name_Hall 'P 6c'
_symmetry_space_group_name_H-M 'P 63'
_atom_sites_solution_hydrogens geom
_atom_sites_solution_primary direct
_atom_sites_solution_secondary difmap
_audit_creation_method SHELXL-97
_cell_angle_alpha 90.00
_cell_angle_beta 90.00
_cell_angle_gamma 120.00
_cell_formula_units_Z 2
_cell_length_a 12.0851(17)
_cell_length_b 12.0851(17)
_cell_length_c 9.6616(19)
_cell_measurement_temperature 173(2)
_cell_volume 1222.0(3)
_computing_structure_refinement 'SHELXL-97 (Sheldrick, 1997)'
_computing_structure_solution 'SHELXS-97 (Sheldrick, 1990)'
_diffrn_ambient_temperature 173(2)
_diffrn_measured_fraction_theta_full 0.986
_diffrn_measured_fraction_theta_max 0.986
_diffrn_radiation_monochromator graphite
_diffrn_radiation_source 'fine-focus sealed tube'
_diffrn_radiation_type MoK\a
_diffrn_radiation_wavelength 0.71070
_diffrn_reflns_av_R_equivalents 0.0471
_diffrn_reflns_av_sigmaI/netI 0.0297
_diffrn_reflns_limit_h_max 15
_diffrn_reflns_limit_h_min -15
_diffrn_reflns_limit_k_max 15
_diffrn_reflns_limit_k_min -15
_diffrn_reflns_limit_l_max 12
_diffrn_reflns_limit_l_min -12
_diffrn_reflns_number 9701
_diffrn_reflns_theta_full 27.45
_diffrn_reflns_theta_max 27.45
_diffrn_reflns_theta_min 3.37
_exptl_absorpt_coefficient_mu 0.417
_exptl_crystal_density_diffrn 1.511
_exptl_crystal_density_method 'not measured'
_exptl_crystal_F_000 582
_refine_diff_density_max 0.532
_refine_diff_density_min -0.554
_refine_diff_density_rms 0.074
_refine_ls_abs_structure_details 'Flack H D (1983), Acta Cryst. A39, 876-881'
_refine_ls_abs_structure_Flack 0.89(17)
_refine_ls_extinction_method none
_refine_ls_goodness_of_fit_ref 1.076
_refine_ls_hydrogen_treatment mixed
_refine_ls_matrix_type full
_refine_ls_number_parameters 110
_refine_ls_number_reflns 1847
_refine_ls_number_restraints 1
_refine_ls_restrained_S_all 1.076
_refine_ls_R_factor_all 0.0581
_refine_ls_R_factor_gt 0.0519
_refine_ls_shift/su_max 0.003
_refine_ls_shift/su_mean 0.000
_refine_ls_structure_factor_coef Fsqd
_refine_ls_weighting_details 'calc w=1/[\s^2^(Fo^2^)+(0.0787P)^2^+1.0036P] where P=(Fo^2^+2Fc^2^)/3'
_refine_ls_weighting_scheme calc
_refine_ls_wR_factor_gt 0.1359
_refine_ls_wR_factor_ref 0.1406
_reflns_number_gt 1670
_reflns_number_total 1847
_reflns_threshold_expression >2sigma(I)
_cod_data_source_file ic025627s_s1_5.cif
_cod_data_source_block '[Mg1.5(H2O)9L](5)'
_cod_original_formula_sum 'C9 H27 Mg1.50 O18 S3'
_cod_database_code 4319081

loop_
_symmetry_equiv_pos_as_xyz
'x, y, z'
'-y, x-y, z'
'-x+y, -x, z'
'-x, -y, z+1/2'
'y, -x+y, z+1/2'
'x-y, x, z+1/2'

loop_
_atom_site_label
_atom_site_type_symbol
_atom_site_fract_x
_atom_site_fract_y
_atom_site_fract_z
_atom_site_U_iso_or_equiv
_atom_site_adp_type
_atom_site_occupancy
_atom_site_symmetry_multiplicity
_atom_site_calc_flag
_atom_site_refinement_flags
_atom_site_disorder_assembly
_atom_site_disorder_group
S1 S 0.35847(7) 0.32271(8) 0.19696(13) 0.0373(3) Uani 1 1 d . . .
Mg1 Mg 0.6667 0.3333 0.8686(2) 0.0299(4) Uani 1 3 d S . .
Mg2 Mg 0.0000 0.0000 0.4232(4) 0.0246(7) Uani 0.50 3 d SP . .
O1 O 0.4537(2) 0.4433(3) 0.1350(3) 0.0389(6) Uani 1 1 d . . .
O2 O 0.2356(3) 0.3164(3) 0.2177(5) 0.0552(9) Uani 1 1 d . . .
O3 O 0.3426(3) 0.2102(3) 0.1230(4) 0.0541(9) Uani 1 1 d . . .
O4 O 0.6616(2) 0.4715(2) 0.9874(3) 0.0327(6) Uani 1 1 d . . .
H4A H 0.5941 0.4309 1.0571 0.049 Uiso 1 1 calc R . .
H4B H 0.6441 0.5269 0.9282 0.049 Uiso 0.00 1 calc PR . .
H4C H 0.7442 0.5228 1.0335 0.049 Uiso 1 1 calc R . .
O5 O 0.8047(3) 0.4792(3) 0.7507(3) 0.0460(7) Uani 1 1 d . . .
H5A H 0.8232 0.5616 0.7895 0.069 Uiso 1 1 calc R . .
H5B H 0.7739 0.4719 0.6555 0.069 Uiso 0.00 1 calc PR . .
H5C H 0.8827 0.4733 0.7511 0.069 Uiso 1 1 calc R . .
O6 O 0.1441(5) 0.1332(4) 0.5419(5) 0.0248(9) Uani 0.50 1 d P . .
H6A H 0.1081 0.1532 0.6226 0.037 Uiso 0.50 1 calc PR . .
H6B H 0.1949 0.2109 0.4874 0.037 Uiso 0.00 1 calc PR . .
H6C H 0.1988 0.0996 0.5731 0.037 Uiso 0.50 1 calc PR . .
O7 O -0.1466(5) -0.1367(5) 0.3042(6) 0.0344(12) Uani 0.50 1 d P . .
H7A H -0.1827 -0.2200 0.3500 0.052 Uiso 0.00 1 calc PR . .
H7B H -0.1135 -0.1411 0.2131 0.052 Uiso 0.50 1 calc PR . .
H7C H -0.2133 -0.1138 0.2931 0.052 Uiso 0.50 1 calc PR . .
C1 C 0.5474(3) 0.3252(4) 0.3574(4) 0.0346(8) Uani 1 1 d . . .
C2 C 0.6583(3) 0.4433(4) 0.3575(4) 0.0348(7) Uani 1 1 d . . .
H2 H 0.6526 0.5189 0.3576 0.052 Uiso 1 1 calc R . .
C3 C 0.4176(4) 0.3147(4) 0.3645(5) 0.0448(9) Uani 1 1 d . . .
H3A H 0.4234 0.3848 0.4229 0.067 Uiso 1 1 calc R . .
H3B H 0.3565 0.2327 0.4090 0.067 Uiso 1 1 calc R . .

loop_
_atom_site_aniso_label
_atom_site_aniso_U_11
_atom_site_aniso_U_22
_atom_site_aniso_U_33
_atom_site_aniso_U_23
_atom_site_aniso_U_13
_atom_site_aniso_U_12
S1 0.0224(4) 0.0325(4) 0.0593(6) -0.0071(5) 0.0016(4) 0.0154(3)
Mg1 0.0302(6) 0.0302(6) 0.0292(10) 0.000 0.000 0.0151(3)
Mg2 0.0277(10) 0.0277(10) 0.0184(16) 0.000 0.000 0.0139(5)
O1 0.0307(12) 0.0402(14) 0.0492(15) -0.0042(12) 0.0045(11) 0.0203(11)
O2 0.0285(12) 0.0542(16) 0.091(3) 0.0008(18) 0.0123(16) 0.0269(12)
O3 0.0307(13) 0.0405(15) 0.090(2) -0.0291(16) -0.0158(14) 0.0170(12)
O4 0.0297(12) 0.0303(12) 0.0377(13) 0.0009(10) 0.0049(10) 0.0148(10)
O5 0.0499(16) 0.0424(15) 0.0536(18) 0.0161(13) 0.0239(14) 0.0291(14)
O6 0.032(2) 0.0123(17) 0.028(2) -0.0058(17) 0.000(2) 0.0095(17)
O7 0.030(3) 0.042(3) 0.039(3) -0.014(2) -0.010(2) 0.024(2)
C1 0.0310(17) 0.0366(18) 0.0357(19) 0.0003(15) 0.0057(15) 0.0166(14)
C2 0.0347(18) 0.0298(17) 0.0378(18) -0.0057(15) 0.0009(15) 0.0146(14)
C3 0.038(2) 0.046(2) 0.055(2) 0.0038(19) 0.0161(19) 0.0245(17)

loop_
_atom_type_symbol
_atom_type_description
_atom_type_scat_dispersion_real
_atom_type_scat_dispersion_imag
_atom_type_scat_source
C C 0.0033 0.0016 'International Tables Vol C Tables 4.2.6.8 and 6.1.1.4'
H H 0.0000 0.0000 'International Tables Vol C Tables 4.2.6.8 and 6.1.1.4'
O O 0.0106 0.0060 'International Tables Vol C Tables 4.2.6.8 and 6.1.1.4'
Mg Mg 0.0486 0.0363 'International Tables Vol C Tables 4.2.6.8 and 6.1.1.4'
S S 0.1246 0.1234 'International Tables Vol C Tables 4.2.6.8 and 6.1.1.4'

loop_
_geom_angle_atom_site_label_1
_geom_angle_atom_site_label_2
_geom_angle_atom_site_label_3
_geom_angle
_geom_angle_site_symmetry_1
_geom_angle_site_symmetry_3
_geom_angle_publ_flag
O1 S1 O3 113.5(2) . . ?
O1 S1 O2 112.46(17) . . ?
O3 S1 O2 111.17(18) . . ?
O1 S1 C3 106.73(18) . . ?
O3 S1 C3 105.2(2) . . ?
O2 S1 C3 107.2(2) . . ?
O4 Mg1 O4 91.77(12) 3_665 2_655 ?
O4 Mg1 O4 91.77(12) 3_665 . ?
O4 Mg1 O4 91.77(12) 2_655 . ?
O4 Mg1 O5 87.36(11) 3_665 3_665 ?
O4 Mg1 O5 88.48(12) 2_655 3_665 ?
O4 Mg1 O5 179.10(12) . 3_665 ?
O4 Mg1 O5 88.48(12) 3_665 . ?
O4 Mg1 O5 179.10(12) 2_655 . ?
O4 Mg1 O5 87.36(11) . . ?
O5 Mg1 O5 92.40(16) 3_665 . ?
O4 Mg1 O5 179.10(12) 3_665 2_655 ?
O4 Mg1 O5 87.36(11) 2_655 2_655 ?
O4 Mg1 O5 88.48(12) . 2_655 ?
O5 Mg1 O5 92.40(16) 3_665 2_655 ?
O5 Mg1 O5 92.40(16) . 2_655 ?
O6 Mg2 O6 91.3(2) . 3 ?
O6 Mg2 O6 91.3(2) . 2 ?
O6 Mg2 O6 91.3(2) 3 2 ?
O6 Mg2 O7 179.4(3) . . ?
O6 Mg2 O7 88.1(2) 3 . ?
O6 Mg2 O7 88.6(2) 2 . ?
O6 Mg2 O7 88.1(2) . 2 ?
O6 Mg2 O7 88.6(2) 3 2 ?
O6 Mg2 O7 179.4(3) 2 2 ?
O7 Mg2 O7 92.0(2) . 2 ?
O6 Mg2 O7 88.6(2) . 3 ?
O6 Mg2 O7 179.4(3) 3 3 ?
O6 Mg2 O7 88.1(2) 2 3 ?
O7 Mg2 O7 92.0(2) . 3 ?
O7 Mg2 O7 92.0(2) 2 3 ?
C2 C1 C2 119.1(4) . 2_655 ?
C2 C1 C3 121.0(3) . . ?
C2 C1 C3 119.8(3) 2_655 . ?
C1 C2 C1 120.9(4) . 3_665 ?
C1 C3 S1 112.3(3) . . ?

loop_
_geom_bond_atom_site_label_1
_geom_bond_atom_site_label_2
_geom_bond_distance
_geom_bond_site_symmetry_2
_geom_bond_publ_flag
S1 O1 1.459(3) . ?
S1 O3 1.461(3) . ?
S1 O2 1.462(3) . ?
S1 C3 1.792(5) . ?
Mg1 O4 2.052(3) 3_665 ?
Mg1 O4 2.052(3) 2_655 ?
Mg1 O4 2.052(3) . ?
Mg1 O5 2.060(3) 3_665 ?
Mg1 O5 2.060(3) . ?
Mg1 O5 2.060(3) 2_655 ?
Mg2 O6 2.034(5) . ?
Mg2 O6 2.034(5) 3 ?
Mg2 O6 2.034(5) 2 ?
Mg2 O7 2.065(5) . ?
Mg2 O7 2.065(5) 2 ?
Mg2 O7 2.065(5) 3 ?
C1 C2 1.385(5) . ?
C1 C2 1.392(5) 2_655 ?
C1 C3 1.511(6) . ?
C2 C1 1.392(5) 3_665 ?

loop_
_geom_hbond_atom_site_label_D
_geom_hbond_atom_site_label_H
_geom_hbond_atom_site_label_A
_geom_hbond_distance_DH
_geom_hbond_distance_HA
_geom_hbond_distance_DA
_geom_hbond_angle_DHA
_geom_hbond_site_symmetry_A
O4 H4A O1 0.98 1.93 2.758(4) 140.7 1_556
O4 H4C O3 0.98 1.79 2.715(4) 156.7 3_666
O5 H5A O2 0.98 2.05 2.766(4) 128.1 4_665
O5 H5C O1 0.98 2.02 2.880(4) 145.8 6_655
O6 H6A O3 0.98 2.16 2.720(5) 115.0 6
O6 H6C O2 0.98 2.09 2.990(6) 152.7 5
O7 H7B O3 0.98 2.49 3.117(6) 121.9 3
O7 H7C O2 0.98 1.65 2.598(6) 160.2 2

loop_
_geom_torsion_atom_site_label_1
_geom_torsion_atom_site_label_2
_geom_torsion_atom_site_label_3
_geom_torsion_atom_site_label_4
_geom_torsion
_geom_torsion_site_symmetry_1
_geom_torsion_site_symmetry_2
_geom_torsion_site_symmetry_3
_geom_torsion_site_symmetry_4
_geom_torsion_publ_flag
C2 C1 C2 C1 0.1(8) 2_655 . . 3_665 ?
C3 C1 C2 C1 177.0(3) . . . 3_665 ?
C2 C1 C3 S1 86.8(4) . . . . ?
C2 C1 C3 S1 -96.4(4) 2_655 . . . ?
O1 S1 C3 C1 -57.3(3) . . . . ?
O3 S1 C3 C1 63.7(3) . . . . ?
O2 S1 C3 C1 -177.9(3) . . . . ?
